data_7230875
loop_
_publ_author_name
'Tran, Thao T.'
'Quintero, Michael A.'
'Arpino, Kathryn E.'
'Kelly, Zachary A.'
'Panella, Jessica R.'
'Wang, Xiaoping'
'McQueen, Tyrel M.'

_publ_section_title
;
 Chemically controlled crystal growth of (CH3NH3)2AgInBr6
;
_journal_issue 39
_journal_name_full CrystEngComm
_journal_page_first 5929
_journal_paper_doi 10.1039/C8CE00702K
_journal_volume 20
_journal_year 2018
_chemical_formula_sum 'C2 H12 Ag Br6 In N2'
_chemical_formula_weight 766.29
_space_group_crystal_system trigonal
_space_group_IT_number 164
_space_group_name_Hall '-P 3 2"'
_space_group_name_H-M_alt 'P -3 m 1'
_symmetry_space_group_name_Hall '-P 3 2"'
_symmetry_space_group_name_H-M 'P -3 m 1'
_atom_sites_solution_hydrogens geom
_audit_creation_method SHELXL-2014/7
_audit_update_record
;
2018-02-16 deposited with the CCDC.
2018-02-18 downloaded from the CCDC.
;
_cell_angle_alpha 90
_cell_angle_beta 90
_cell_angle_gamma 120
_cell_formula_units_Z 1
_cell_length_a 7.7020(10)
_cell_length_b 7.7020(10)
_cell_length_c 7.0720(10)
_cell_measurement_reflns_used 3687
_cell_measurement_temperature 213(2)
_cell_measurement_theta_max 30.3380
_cell_measurement_theta_min 2.8890
_cell_volume 363.31(8)
_computing_cell_refinement 'CrysAlisPro 1.171.38.43 (Rigaku OD, 2015)'
_computing_data_collection 'CrysAlisPro 1.171.38.43 (Rigaku OD, 2015)'
_computing_data_reduction 'CrysAlisPro 1.171.38.43 (Rigaku OD, 2015)'
_computing_structure_refinement 'SHELXL-2014/7 (Sheldrick, 2014)'
_computing_structure_solution 'SHELXS-2014/7 (Sheldrick, 2014)'
_diffrn_ambient_temperature 213(2)
_diffrn_detector 'CCD plate'
_diffrn_detector_area_resol_mean 5.1937
_diffrn_detector_type Atlas
_diffrn_measured_fraction_theta_full 1.000
_diffrn_measured_fraction_theta_max 1.000
_diffrn_measurement_device_type 'SuperNova, Dual, Cu at zero, Atlas'
_diffrn_orient_matrix_type 'CrysAlisPro convention (1999,Acta A55,543-557)'
_diffrn_radiation_type MoK\a
_diffrn_radiation_wavelength 0.71075
_diffrn_reflns_av_R_equivalents 0.0733
_diffrn_reflns_av_unetI/netI 0.0222
_diffrn_reflns_limit_h_max 10
_diffrn_reflns_limit_h_min -10
_diffrn_reflns_limit_k_max 10
_diffrn_reflns_limit_k_min -10
_diffrn_reflns_limit_l_max 10
_diffrn_reflns_limit_l_min -10
_diffrn_reflns_number 6600
_diffrn_reflns_theta_full 30.404
_diffrn_reflns_theta_max 30.404
_diffrn_reflns_theta_min 2.880
_diffrn_source 'micro-focus sealed X-ray tube'
_exptl_absorpt_coefficient_mu 19.394
_exptl_absorpt_correction_T_max 0.703
_exptl_absorpt_correction_T_min 0.683
_exptl_absorpt_correction_type multi-scan
_exptl_crystal_colour colorless
_exptl_crystal_density_diffrn 3.502
_exptl_crystal_density_method 'not measured'
_exptl_crystal_description block
_exptl_crystal_F_000 344
_exptl_crystal_size_max 0.020
_exptl_crystal_size_mid 0.018
_exptl_crystal_size_min 0.018
_exptl_transmission_factor_max 0.7354
_exptl_transmission_factor_min 0.6236
_refine_diff_density_max 1.631
_refine_diff_density_min -0.649
_refine_diff_density_rms 0.169
_refine_ls_extinction_coef 0.189(7)
_refine_ls_extinction_expression Fc^*^=kFc[1+0.001xFc^2^\l^3^/sin(2\q)]^-1/4^
_refine_ls_extinction_method 'SHELXL-2014/7 (Sheldrick 2014'
_refine_ls_goodness_of_fit_ref 1.136
_refine_ls_hydrogen_treatment constr
_refine_ls_matrix_type full
_refine_ls_number_parameters 26
_refine_ls_number_reflns 445
_refine_ls_number_restraints 1
_refine_ls_restrained_S_all 1.135
_refine_ls_R_factor_all 0.0246
_refine_ls_R_factor_gt 0.0237
_refine_ls_shift/su_max 0.000
_refine_ls_shift/su_mean 0.000
_refine_ls_structure_factor_coef Fsqd
_refine_ls_weighting_details 'w=1/[\s^2^(Fo^2^)+(0.0270P)^2^+0.5033P] where P=(Fo^2^+2Fc^2^)/3'
_refine_ls_weighting_scheme calc
_refine_ls_wR_factor_gt 0.0569
_refine_ls_wR_factor_ref 0.0576
_reflns_number_gt 424
_reflns_number_total 445
_reflns_threshold_expression 'I > 2\s(I)'
_cod_data_source_file c8ce00702k2.cif
_cod_data_source_block final
_cod_depositor_comments 'Adding full bibliography for 7230872--7230875.cif.'
_cod_original_cell_volume 363.31(11)
_cod_database_code 7230875
_shelx_shelxl_version_number 2014/7
_shelx_space_group_comment
;
The symmetry employed for this shelxl refinement is uniquely defined
by the following loop, which should always be used as a source of
symmetry information in preference to the above space-group names.
They are only intended as comments.
;
_shelx_estimated_absorpt_t_min 0.698
_shelx_estimated_absorpt_t_max 0.722

loop_
_space_group_symop_operation_xyz
'x, y, z'
'-y, x-y, z'
'-x+y, -x, z'
'y, x, -z'
'x-y, -y, -z'
'-x, -x+y, -z'
'-x, -y, -z'
'y, -x+y, -z'
'x-y, x, -z'
'-y, -x, z'
'-x+y, y, z'
'x, x-y, z'

loop_
_atom_site_label
_atom_site_type_symbol
_atom_site_fract_x
_atom_site_fract_y
_atom_site_fract_z
_atom_site_U_iso_or_equiv
_atom_site_adp_type
_atom_site_occupancy
_atom_site_site_symmetry_order
_atom_site_calc_flag
_atom_site_refinement_flags_posn
_atom_site_refinement_flags_adp
_atom_site_refinement_flags_occupancy
_atom_site_disorder_assembly
_atom_site_disorder_group
In1 In 0.0000 0.0000 0.0000 0.0152(2) Uani 1 12 d S T P . .
Ag1 Ag 0.0000 0.0000 0.5000 0.0468(3) Uani 1 12 d S T P . .
Br1 Br 0.32284(6) 0.16142(3) 0.22171(6) 0.0337(2) Uani 1 2 d S T P . .
N1 N 0.373(5) 0.705(7) 0.1574(14) 0.027(7) Uani 0.1667 1 d D . P A -1
H1A H 0.3768 0.8146 0.1120 0.040 Uiso 0.1667 1 calc R U P A -1
H1B H 0.2828 0.5983 0.0932 0.040 Uiso 0.1667 1 calc R U P A -1
H1C H 0.4930 0.7161 0.1455 0.040 Uiso 0.1667 1 calc R U P A -1
C1 C 0.317(8) 0.682(12) 0.3573(13) 0.027(7) Uani 0.1667 1 d D . P A -1
H1D H 0.2995 0.5566 0.4031 0.040 Uiso 0.1667 1 calc R U P A -1
H1E H 0.1932 0.6826 0.3715 0.040 Uiso 0.1667 1 calc R U P A -1
H1F H 0.4202 0.7900 0.4285 0.040 Uiso 0.1667 1 calc R U P A -1

loop_
_atom_site_aniso_label
_atom_site_aniso_U_11
_atom_site_aniso_U_22
_atom_site_aniso_U_33
_atom_site_aniso_U_23
_atom_site_aniso_U_13
_atom_site_aniso_U_12
In1 0.0165(2) 0.0165(2) 0.0126(3) 0.000 0.000 0.00827(12)
Ag1 0.0633(4) 0.0633(4) 0.0140(4) 0.000 0.000 0.0316(2)
Br1 0.0218(3) 0.0435(3) 0.0284(3) -0.00558(7) -0.01117(15) 0.01092(13)
N1 0.025(15) 0.04(2) 0.023(2) -0.005(5) -0.005(4) 0.025(6)
C1 0.025(15) 0.04(2) 0.023(2) -0.005(5) -0.005(4) 0.025(6)

loop_
_atom_type_symbol
_atom_type_description
_atom_type_scat_dispersion_real
_atom_type_scat_dispersion_imag
_atom_type_scat_source
C C 0.0033 0.0016 'International Tables Vol C Tables 4.2.6.8 and 6.1.1.4'
H H 0.0000 0.0000 'International Tables Vol C Tables 4.2.6.8 and 6.1.1.4'
N N 0.0061 0.0033 'International Tables Vol C Tables 4.2.6.8 and 6.1.1.4'
Br Br -0.2901 2.4595 'International Tables Vol C Tables 4.2.6.8 and 6.1.1.4'
In In -0.7276 1.3100 'International Tables Vol C Tables 4.2.6.8 and 6.1.1.4'
Ag Ag -0.8971 1.1015 'International Tables Vol C Tables 4.2.6.8 and 6.1.1.4'

loop_
_geom_angle_atom_site_label_1
_geom_angle_atom_site_label_2
_geom_angle_atom_site_label_3
_geom_angle
_geom_angle_site_symmetry_1
_geom_angle_site_symmetry_3
Br1 In1 Br1 88.870(16) 7 8
Br1 In1 Br1 91.130(16) 7 2
Br1 In1 Br1 180.000(15) 8 2
Br1 In1 Br1 88.870(16) 7 9
Br1 In1 Br1 88.870(16) 8 9
Br1 In1 Br1 91.130(16) 2 9
Br1 In1 Br1 91.130(16) 7 3
Br1 In1 Br1 91.130(16) 8 3
Br1 In1 Br1 88.870(16) 2 3
Br1 In1 Br1 180.000(19) 9 3
Br1 In1 Br1 180.0 7 .
Br1 In1 Br1 91.131(16) 8 .
Br1 In1 Br1 88.869(16) 2 .
Br1 In1 Br1 91.130(16) 9 .
Br1 In1 Br1 88.870(16) 3 .
Br1 Ag1 Br1 100.526(14) . 9_556
Br1 Ag1 Br1 79.474(14) . 3
Br1 Ag1 Br1 180.000(14) 9_556 3
Br1 Ag1 Br1 79.473(14) . 2
Br1 Ag1 Br1 100.527(14) 9_556 2
Br1 Ag1 Br1 79.473(14) 3 2
Br1 Ag1 Br1 100.527(14) . 8_556
Br1 Ag1 Br1 79.473(14) 9_556 8_556
Br1 Ag1 Br1 100.527(14) 3 8_556
Br1 Ag1 Br1 180.000(12) 2 8_556
Br1 Ag1 Br1 180.0 . 7_556
Br1 Ag1 Br1 79.473(14) 9_556 7_556
Br1 Ag1 Br1 100.527(14) 3 7_556
Br1 Ag1 Br1 100.527(14) 2 7_556
Br1 Ag1 Br1 79.473(14) 8_556 7_556
In1 Br1 Ag1 78.485(15) . .

loop_
_geom_bond_atom_site_label_1
_geom_bond_atom_site_label_2
_geom_bond_distance
_geom_bond_site_symmetry_2
In1 Br1 2.6637(5) 7
In1 Br1 2.6637(5) 8
In1 Br1 2.6637(5) 2
In1 Br1 2.6637(5) 9
In1 Br1 2.6637(5) 3
In1 Br1 2.6637(5) .
Ag1 Br1 2.9172(5) .
Ag1 Br1 2.9172(5) 9_556
Ag1 Br1 2.9172(5) 3
Ag1 Br1 2.9172(5) 2
Ag1 Br1 2.9172(5) 8_556
Ag1 Br1 2.9172(5) 7_556
N1 C1 1.463(5) .
